data_7120472
loop_
_publ_author_name
'Chang, Wei-Cheng'
'Chang, Che-Wei William'
'Sigrist, Marc'
'Hua, Shao-An'
'Liu, Tsai-Jung'
'Lee, Gene-Hsiang'
'Jin, Bih-Yaw'
'CHEN, Chun-hsien'
'Peng, Shie-Ming'

_publ_section_title
;
 Nonhelical heterometallic [Mo2M(npo)4(NCS)2] string complexes (M = Fe,
 Co, Ni) with high single-molecule conductance
;
_journal_name_full 'Chem. Commun.'
_journal_paper_doi 10.1039/C7CC05449A
_journal_year 2017
_chemical_formula_sum 'C36 H24 Cl4 Mo2 N10 Ni O4 S2'
_chemical_formula_weight 1117.16
_space_group_crystal_system monoclinic
_space_group_IT_number 14
_space_group_name_Hall '-P 2ybc'
_space_group_name_H-M_alt 'P 1 21/c 1'
_symmetry_space_group_name_Hall '-P 2ybc'
_symmetry_space_group_name_H-M 'P 1 21/c 1'
_atom_sites_solution_hydrogens geom
_audit_creation_method SHELXL-2014/7
_audit_update_record
;
2017-03-08 deposited with the CCDC.
2017-07-17 downloaded from the CCDC.
;
_cell_angle_alpha 90
_cell_angle_beta 90.2269(11)
_cell_angle_gamma 90
_cell_formula_units_Z 4
_cell_length_a 11.4015(15)
_cell_length_b 9.1595(12)
_cell_length_c 40.310(5)
_cell_measurement_reflns_used 9963
_cell_measurement_temperature 150(2)
_cell_measurement_theta_max 25.36
_cell_measurement_theta_min 2.44
_cell_volume 4209.6(9)
_computing_cell_refinement 'Bruker SAINT'
_computing_data_collection 'Bruker APEX3'
_computing_data_reduction 'Bruker SAINT'
_computing_molecular_graphics 'Bruker SHELXTL'
_computing_publication_material 'Bruker SHELXTL'
_computing_structure_refinement 'SHELXL-2014/7 (Sheldrick, 2014)'
_computing_structure_solution 'SHELXS-97 (Sheldrick 2008)'
_diffrn_ambient_temperature 150(2)
_diffrn_measured_fraction_theta_full 0.998
_diffrn_measured_fraction_theta_max 0.995
_diffrn_measurement_device_type 'Bruker D8 VENTURE'
_diffrn_measurement_method '\f and \w scans'
_diffrn_radiation_type MoK\a
_diffrn_radiation_wavelength 0.71073
_diffrn_reflns_av_R_equivalents 0.0165
_diffrn_reflns_av_unetI/netI 0.0184
_diffrn_reflns_Laue_measured_fraction_full 0.998
_diffrn_reflns_Laue_measured_fraction_max 0.995
_diffrn_reflns_limit_h_max 13
_diffrn_reflns_limit_h_min -12
_diffrn_reflns_limit_k_max 11
_diffrn_reflns_limit_k_min -11
_diffrn_reflns_limit_l_max 48
_diffrn_reflns_limit_l_min -47
_diffrn_reflns_number 20655
_diffrn_reflns_point_group_measured_fraction_full 0.998
_diffrn_reflns_point_group_measured_fraction_max 0.995
_diffrn_reflns_theta_full 25.242
_diffrn_reflns_theta_max 25.403
_diffrn_reflns_theta_min 2.280
_exptl_absorpt_coefficient_mu 1.435
_exptl_absorpt_correction_T_max 0.7452
_exptl_absorpt_correction_T_min 0.6786
_exptl_absorpt_correction_type multi-scan
_exptl_absorpt_process_details 'SADABS (Bruker, 2014)'
_exptl_crystal_colour red
_exptl_crystal_density_diffrn 1.763
_exptl_crystal_description block
_exptl_crystal_F_000 2216
_exptl_crystal_size_max 0.200
_exptl_crystal_size_mid 0.180
_exptl_crystal_size_min 0.130
_refine_diff_density_max 2.416
_refine_diff_density_min -1.507
_refine_diff_density_rms 0.176
_refine_ls_extinction_method none
_refine_ls_goodness_of_fit_ref 1.036
_refine_ls_hydrogen_treatment constr
_refine_ls_matrix_type full
_refine_ls_number_parameters 566
_refine_ls_number_reflns 7705
_refine_ls_number_restraints 31
_refine_ls_restrained_S_all 1.043
_refine_ls_R_factor_all 0.0870
_refine_ls_R_factor_gt 0.0775
_refine_ls_shift/su_max 0.002
_refine_ls_shift/su_mean 0.000
_refine_ls_structure_factor_coef Fsqd
_refine_ls_weighting_details 'w=1/[\s^2^(Fo^2^)+(0.1134P)^2^+48.8679P] where P=(Fo^2^+2Fc^2^)/3'
_refine_ls_weighting_scheme calc
_refine_ls_wR_factor_gt 0.2273
_refine_ls_wR_factor_ref 0.2359
_reflns_Friedel_coverage 0.000
_reflns_number_gt 6476
_reflns_number_total 7705
_reflns_threshold_expression 'I > 2\s(I)'
_cod_data_source_file c7cc05449a2.cif
_cod_data_source_block ic17485
_cod_original_cell_volume 4209.7(10)
_cod_database_code 7120472
_shelx_shelxl_version_number 2014/7
_shelx_space_group_comment
; 
The symmetry employed for this shelxl refinement is uniquely defined 
by the following loop, which should always be used as a source of 
symmetry information in preference to the above space-group names. 
They are only intended as comments. 
;
_shelx_estimated_absorpt_t_min 0.762
_shelx_estimated_absorpt_t_max 0.835

loop_
_space_group_symop_operation_xyz
'x, y, z'
'-x, y+1/2, -z+1/2'
'-x, -y, -z'
'x, -y-1/2, z-1/2'

loop_
_atom_site_label
_atom_site_type_symbol
_atom_site_fract_x
_atom_site_fract_y
_atom_site_fract_z
_atom_site_U_iso_or_equiv
_atom_site_adp_type
_atom_site_occupancy
_atom_site_site_symmetry_order
_atom_site_calc_flag
_atom_site_refinement_flags_posn
_atom_site_refinement_flags_adp
_atom_site_refinement_flags_occupancy
_atom_site_disorder_assembly
_atom_site_disorder_group
Mo1 Mo 0.3979(3) 0.7674(3) 0.15854(12) 0.0268(6) Uani 0.522(5) 1 d . . P A 1
Mo2 Mo 0.5094(4) 0.7781(7) 0.11861(13) 0.0192(6) Uani 0.522(5) 1 d . U P A 1
Ni1 Ni 0.6683(9) 0.7856(4) 0.07034(8) 0.0218(9) Uani 0.522(5) 1 d . . P A 1
Mo1' Mo 0.6553(7) 0.7905(3) 0.07573(6) 0.0268(6) Uani 0.478(5) 1 d . . P A 2
Mo2' Mo 0.5346(4) 0.7778(8) 0.11405(15) 0.0192(6) Uani 0.478(5) 1 d . . P A 2
Ni1' Ni 0.3672(5) 0.7671(4) 0.15835(17) 0.0218(9) Uani 0.478(5) 1 d . . P A 2
S1 S 0.9954(2) 0.7632(3) -0.00391(6) 0.0535(6) Uani 1 1 d . . . . .
S2 S 0.0483(7) 0.8107(9) 0.2344(2) 0.0721(17) Uani 0.522(5) 1 d . U P A 1
S2' S 0.0812(8) 0.7641(10) 0.2427(2) 0.0721(17) Uani 0.478(5) 1 d . . P A 2
O1 O 0.3420(5) 0.5566(6) 0.14505(12) 0.0382(13) Uani 1 1 d . . . . .
O2 O 0.4333(5) 0.9777(6) 0.17280(13) 0.0405(13) Uani 1 1 d . . . . .
O3 O 0.5357(4) 0.8724(5) 0.04160(11) 0.0250(10) Uani 1 1 d . . . . .
O4 O 0.7861(5) 0.7099(6) 0.10572(14) 0.0379(13) Uani 1 1 d . . . . .
N1 N 0.6045(6) 0.5700(6) 0.05885(14) 0.0290(13) Uani 1 1 d . . . . .
N2 N 0.4734(5) 0.5610(6) 0.10277(13) 0.0265(12) Uani 1 1 d . . . . .
N3 N 0.6998(5) 1.0108(6) 0.08781(15) 0.0305(13) Uani 1 1 d . . . . .
N4 N 0.5668(6) 0.9953(6) 0.13112(14) 0.0310(13) Uani 1 1 d . . . . .
N5 N 0.2556(6) 0.8514(7) 0.12316(15) 0.0346(14) Uani 1 1 d . . . . .
N6 N 0.3957(5) 0.8633(6) 0.08204(13) 0.0225(11) Uani 1 1 d . . . . .
N7 N 0.5205(8) 0.6766(7) 0.19076(15) 0.0460(19) Uani 1 1 d . . . . .
N8 N 0.6549(6) 0.6951(6) 0.14853(15) 0.0344(15) Uani 1 1 d . . . . .
N9 N 0.7969(5) 0.7939(7) 0.03585(15) 0.0303(14) Uani 1 1 d . . . . .
N10 N 0.2555(9) 0.7634(9) 0.19796(19) 0.055(2) Uani 1 1 d . . . . .
C1 C 0.6475(9) 0.5076(9) 0.0314(2) 0.047(2) Uani 1 1 d . . . . .
H1 H 0.7059 0.5594 0.0195 0.056 Uiso 1 1 calc R U . . .
C2 C 0.6127(10) 0.3727(11) 0.0192(2) 0.062(3) Uani 1 1 d . . . . .
H2 H 0.6465 0.3342 -0.0004 0.074 Uiso 1 1 calc R U . . .
C3 C 0.5291(10) 0.2962(10) 0.0359(3) 0.059(3) Uani 1 1 d . . . . .
H3 H 0.5029 0.2044 0.0278 0.071 Uiso 1 1 calc R U . . .
C4 C 0.4828(8) 0.3536(8) 0.0649(2) 0.0414(19) Uani 1 1 d . . . . .
C5 C 0.5199(7) 0.4945(8) 0.07540(17) 0.0300(15) Uani 1 1 d . . . . .
C6 C 0.3975(9) 0.2815(8) 0.0847(2) 0.047(2) Uani 1 1 d . . . . .
H6 H 0.3719 0.1863 0.0788 0.056 Uiso 1 1 calc R U . . .
C7 C 0.3526(8) 0.3463(8) 0.1118(2) 0.0409(19) Uani 1 1 d . . . . .
H7 H 0.2972 0.2960 0.1252 0.049 Uiso 1 1 calc R U . . .
C8 C 0.3886(7) 0.4914(8) 0.12059(17) 0.0315(16) Uani 1 1 d . . . . .
C9 C 0.7774(7) 1.0879(9) 0.0698(2) 0.0430(19) Uani 1 1 d . . . . .
H9 H 0.8119 1.0428 0.0510 0.052 Uiso 1 1 calc R U . . .
C10 C 0.8095(9) 1.2307(9) 0.0775(3) 0.057(3) Uani 1 1 d . . . . .
H10 H 0.8632 1.2828 0.0640 0.068 Uiso 1 1 calc R U . . .
C11 C 0.7611(9) 1.2946(9) 0.1053(3) 0.059(3) Uani 1 1 d . . . . .
H11 H 0.7846 1.3901 0.1117 0.071 Uiso 1 1 calc R U . . .
C12 C 0.6782(9) 1.2202(9) 0.1241(3) 0.051(2) Uani 1 1 d . . . . .
C13 C 0.6487(7) 1.0751(8) 0.1142(2) 0.0336(17) Uani 1 1 d . . . . .
C14 C 0.6222(10) 1.2747(10) 0.1529(3) 0.058(3) Uani 1 1 d . . . . .
H14 H 0.6426 1.3691 0.1608 0.069 Uiso 1 1 calc R U . . .
C15 C 0.5423(9) 1.1980(10) 0.1691(2) 0.052(2) Uani 1 1 d . . . . .
H15 H 0.5054 1.2382 0.1881 0.062 Uiso 1 1 calc R U . . .
C16 C 0.5113(8) 1.0532(8) 0.15786(19) 0.0382(18) Uani 1 1 d . . . . .
C17 C 0.1429(8) 0.8676(12) 0.1323(2) 0.056(2) Uani 1 1 d . . . . .
H17 H 0.1227 0.8453 0.1546 0.067 Uiso 1 1 calc R U . . .
C18 C 0.0546(8) 0.9149(14) 0.1112(3) 0.064(3) Uani 1 1 d . . . . .
H18 H -0.0241 0.9197 0.1187 0.077 Uiso 1 1 calc R U . . .
C19 C 0.0817(7) 0.9550(12) 0.0792(2) 0.050(2) Uani 1 1 d . . . . .
H19 H 0.0233 0.9928 0.0647 0.060 Uiso 1 1 calc R U . . .
C20 C 0.1978(7) 0.9384(8) 0.06881(19) 0.0335(16) Uani 1 1 d . . . . .
C21 C 0.2815(6) 0.8859(7) 0.09110(17) 0.0266(14) Uani 1 1 d . . . . .
C22 C 0.2335(6) 0.9725(8) 0.03584(17) 0.0311(16) Uani 1 1 d . . . . .
H22 H 0.1781 1.0081 0.0201 0.037 Uiso 1 1 calc R U . . .
C23 C 0.3478(6) 0.9535(7) 0.02702(17) 0.0270(14) Uani 1 1 d . . . . .
H23 H 0.3730 0.9795 0.0054 0.032 Uiso 1 1 calc R U . . .
C24 C 0.4296(6) 0.8948(7) 0.05028(15) 0.0220(13) Uani 1 1 d . . . . .
C25 C 0.4907(12) 0.6304(11) 0.2217(2) 0.066(3) Uani 1 1 d . . . . .
H25 H 0.4120 0.6410 0.2289 0.079 Uiso 1 1 calc R U . . .
C26 C 0.5737(13) 0.5673(12) 0.2432(2) 0.075(4) Uani 1 1 d . . . . .
H26 H 0.5513 0.5372 0.2648 0.090 Uiso 1 1 calc R U . . .
C27 C 0.6879(13) 0.5492(12) 0.2328(2) 0.074(4) Uani 1 1 d . . . . .
H27 H 0.7439 0.5044 0.2470 0.089 Uiso 1 1 calc R U . . .
C28 C 0.7211(11) 0.5966(10) 0.2015(2) 0.057(3) Uani 1 1 d . . . . .
C29 C 0.6318(9) 0.6567(8) 0.18062(19) 0.042(2) Uani 1 1 d . . . . .
C30 C 0.8364(10) 0.5835(11) 0.1885(2) 0.060(3) Uani 1 1 d . . . . .
H30 H 0.8980 0.5467 0.2021 0.072 Uiso 1 1 calc R U . . .
C31 C 0.8578(9) 0.6230(10) 0.1573(2) 0.053(2) Uani 1 1 d . . . . .
H31 H 0.9351 0.6143 0.1489 0.064 Uiso 1 1 calc R U . . .
C32 C 0.7650(8) 0.6790(8) 0.1360(2) 0.0397(19) Uani 1 1 d . . . . .
C33 C 0.8767(8) 0.7757(8) 0.0197(2) 0.039(2) Uani 1 1 d . . . . .
C34 C 0.1812(10) 0.7718(10) 0.2142(2) 0.052(2) Uani 1 1 d . . . . .
C35 C 0.0714(6) 0.5398(12) 0.0630(2) 0.072(3) Uani 1 1 d D . . . .
H35A H 0.0367 0.6374 0.0669 0.087 Uiso 1 1 calc R U . . .
H35B H 0.0260 0.4918 0.0451 0.087 Uiso 1 1 calc R U . . .
Cl1 Cl 0.2174(2) 0.5603(3) 0.05037(7) 0.0677(7) Uani 1 1 d D . . . .
Cl2 Cl 0.0607(3) 0.4366(5) 0.09918(8) 0.0879(10) Uani 1 1 d D . . . .
C36 C 0.1530(14) 0.514(3) 0.2826(3) 0.084(6) Uani 0.440(3) 1 d D U P B 1
H36A H 0.1386 0.6163 0.2760 0.100 Uiso 0.440(3) 1 calc R U P B 1
H36B H 0.0908 0.4509 0.2731 0.100 Uiso 0.440(3) 1 calc R U P B 1
Cl3 Cl 0.2922(8) 0.4556(9) 0.2705(3) 0.115(3) Uani 0.440(3) 1 d D . P B 1
Cl4 Cl 0.1605(9) 0.4963(11) 0.3252(2) 0.107(2) Uani 0.440(3) 1 d D . P B 1
C36' C 0.1333(16) 0.3447(18) 0.1879(8) 0.084(6) Uani 0.375(3) 1 d D . P C 2
H36C H 0.1676 0.4260 0.1749 0.100 Uiso 0.375(3) 1 calc R U P C 2
H36D H 0.1115 0.3809 0.2101 0.100 Uiso 0.375(3) 1 calc R U P C 2
Cl3' Cl 0.2297(8) 0.1986(11) 0.1906(3) 0.115(3) Uani 0.375(3) 1 d D . P C 2
Cl4' Cl 0.0097(9) 0.2672(13) 0.1669(3) 0.107(2) Uani 0.375(3) 1 d D . P C 2
C36" C 0.148(4) 0.406(2) 0.1916(14) 0.084(6) Uani 0.185(3) 1 d D . P D 3
H36E H 0.1842 0.4623 0.1732 0.100 Uiso 0.185(3) 1 calc R U P D 3
H36F H 0.0921 0.4709 0.2033 0.100 Uiso 0.185(3) 1 calc R U P D 3
Cl3" Cl 0.2554(16) 0.345(2) 0.2188(5) 0.115(3) Uani 0.185(3) 1 d D . P D 3
Cl4" Cl 0.076(2) 0.253(3) 0.1761(5) 0.107(2) Uani 0.185(3) 1 d D . P D 3

loop_
_atom_site_aniso_label
_atom_site_aniso_U_11
_atom_site_aniso_U_22
_atom_site_aniso_U_33
_atom_site_aniso_U_23
_atom_site_aniso_U_13
_atom_site_aniso_U_12
Mo1 0.0332(13) 0.0204(8) 0.0269(7) 0.0013(5) -0.0033(11) -0.0022(6)
Mo2 0.0256(16) 0.0134(3) 0.0185(12) -0.0017(8) -0.0001(10) -0.0004(12)
Ni1 0.034(2) 0.0175(11) 0.0136(9) -0.0037(7) -0.0042(14) 0.0039(7)
Mo1' 0.0332(13) 0.0204(8) 0.0269(7) 0.0013(5) -0.0033(11) -0.0022(6)
Mo2' 0.0256(16) 0.0134(3) 0.0185(12) -0.0017(8) -0.0001(10) -0.0004(12)
Ni1' 0.034(2) 0.0175(11) 0.0136(9) -0.0037(7) -0.0042(14) 0.0039(7)
S1 0.0525(13) 0.0539(14) 0.0542(14) -0.0020(11) 0.0125(11) 0.0025(11)
S2 0.071(3) 0.080(3) 0.065(3) -0.010(2) 0.023(2) -0.009(2)
S2' 0.071(3) 0.080(3) 0.065(3) -0.010(2) 0.023(2) -0.009(2)
O1 0.060(4) 0.030(3) 0.025(3) -0.001(2) 0.009(2) -0.007(3)
O2 0.068(4) 0.029(3) 0.025(3) -0.007(2) 0.003(2) 0.002(3)
O3 0.031(3) 0.026(2) 0.019(2) 0.0039(19) 0.0000(19) -0.003(2)
O4 0.045(3) 0.027(3) 0.042(3) 0.002(2) -0.014(2) 0.006(2)
N1 0.049(4) 0.016(3) 0.022(3) -0.002(2) 0.004(3) -0.001(3)
N2 0.047(4) 0.016(3) 0.016(3) 0.001(2) -0.002(2) -0.001(2)
N3 0.035(3) 0.021(3) 0.035(3) 0.002(2) -0.007(3) -0.002(3)
N4 0.049(4) 0.019(3) 0.025(3) -0.004(2) -0.008(3) 0.001(3)
N5 0.043(4) 0.036(4) 0.025(3) 0.001(3) 0.010(3) 0.001(3)
N6 0.033(3) 0.016(3) 0.018(3) 0.000(2) -0.003(2) -0.003(2)
N7 0.094(6) 0.029(3) 0.015(3) -0.002(3) -0.006(3) 0.001(4)
N8 0.065(5) 0.013(3) 0.025(3) -0.003(2) -0.015(3) 0.001(3)
N9 0.021(3) 0.039(4) 0.031(3) 0.004(3) 0.005(3) 0.009(3)
N10 0.092(6) 0.040(4) 0.034(4) 0.001(3) 0.018(4) 0.012(4)
C1 0.071(6) 0.032(4) 0.038(4) -0.009(4) 0.020(4) -0.010(4)
C2 0.099(8) 0.044(5) 0.043(5) -0.023(4) 0.031(5) -0.015(5)
C3 0.091(8) 0.032(5) 0.055(6) -0.021(4) 0.022(5) -0.017(5)
C4 0.060(5) 0.023(4) 0.041(4) -0.010(3) 0.008(4) -0.006(4)
C5 0.045(4) 0.019(3) 0.026(4) -0.002(3) 0.000(3) -0.002(3)
C6 0.067(6) 0.019(4) 0.054(5) -0.005(3) 0.015(4) -0.014(4)
C7 0.061(5) 0.023(4) 0.039(4) 0.001(3) 0.015(4) -0.009(4)
C8 0.049(4) 0.021(3) 0.024(3) 0.004(3) 0.001(3) -0.005(3)
C9 0.042(4) 0.032(4) 0.056(5) -0.003(4) 0.001(4) -0.002(4)
C10 0.053(6) 0.028(4) 0.090(8) -0.007(5) 0.015(5) -0.017(4)
C11 0.057(6) 0.024(4) 0.097(8) -0.009(5) 0.010(5) -0.017(4)
C12 0.051(5) 0.026(4) 0.075(7) -0.013(4) -0.003(5) -0.003(4)
C13 0.038(4) 0.017(3) 0.047(4) 0.003(3) -0.010(3) -0.008(3)
C14 0.072(7) 0.028(5) 0.073(7) -0.020(4) 0.002(5) -0.008(4)
C15 0.072(6) 0.035(5) 0.048(5) -0.020(4) 0.004(5) 0.001(4)
C16 0.060(5) 0.022(4) 0.032(4) -0.007(3) -0.009(4) 0.001(4)
C17 0.056(6) 0.071(7) 0.040(5) 0.009(5) 0.017(4) 0.004(5)
C18 0.041(5) 0.092(8) 0.059(6) 0.016(6) 0.019(5) 0.011(5)
C19 0.032(4) 0.072(6) 0.046(5) 0.007(5) -0.001(4) 0.004(4)
C20 0.037(4) 0.032(4) 0.031(4) 0.002(3) 0.001(3) -0.001(3)
C21 0.036(4) 0.020(3) 0.024(3) -0.003(3) 0.001(3) -0.002(3)
C22 0.035(4) 0.033(4) 0.025(3) 0.002(3) -0.009(3) 0.000(3)
C23 0.036(4) 0.024(3) 0.021(3) 0.004(3) 0.000(3) -0.006(3)
C24 0.035(4) 0.015(3) 0.017(3) -0.002(2) -0.002(3) -0.007(3)
C25 0.121(10) 0.054(6) 0.024(4) 0.008(4) 0.003(5) 0.018(6)
C26 0.144(12) 0.059(7) 0.022(4) 0.011(4) -0.011(6) 0.016(7)
C27 0.133(11) 0.058(6) 0.031(5) 0.002(5) -0.035(6) 0.028(7)
C28 0.110(9) 0.036(5) 0.025(4) -0.003(4) -0.028(5) 0.015(5)
C29 0.080(6) 0.023(4) 0.023(4) -0.003(3) -0.017(4) 0.008(4)
C30 0.085(7) 0.045(5) 0.049(6) -0.006(4) -0.040(5) 0.018(5)
C31 0.063(6) 0.040(5) 0.056(6) -0.003(4) -0.027(5) 0.012(4)
C32 0.055(5) 0.022(4) 0.042(5) -0.002(3) -0.020(4) 0.005(3)
C33 0.050(5) 0.026(4) 0.042(5) 0.002(3) -0.022(4) -0.005(3)
C34 0.075(7) 0.042(5) 0.040(5) -0.006(4) 0.002(5) -0.011(5)
C35 0.075(7) 0.067(7) 0.076(8) -0.008(6) 0.006(6) -0.011(6)
Cl1 0.0611(15) 0.0703(17) 0.0718(17) 0.0105(14) 0.0028(13) -0.0097(13)
Cl2 0.0625(17) 0.131(3) 0.0698(18) 0.0092(19) 0.0101(14) -0.0065(18)
C36 0.090(9) 0.090(10) 0.070(8) 0.005(8) 0.034(7) -0.020(8)
Cl3 0.108(4) 0.084(4) 0.154(6) 0.083(4) 0.048(4) 0.019(3)
Cl4 0.132(6) 0.115(5) 0.072(4) 0.018(3) -0.011(4) 0.010(5)
C36' 0.090(9) 0.090(10) 0.070(8) 0.005(8) 0.034(7) -0.020(8)
Cl3' 0.108(4) 0.084(4) 0.154(6) 0.083(4) 0.048(4) 0.019(3)
Cl4' 0.132(6) 0.115(5) 0.072(4) 0.018(3) -0.011(4) 0.010(5)
C36" 0.090(9) 0.090(10) 0.070(8) 0.005(8) 0.034(7) -0.020(8)
Cl3" 0.108(4) 0.084(4) 0.154(6) 0.083(4) 0.048(4) 0.019(3)
Cl4" 0.132(6) 0.115(5) 0.072(4) 0.018(3) -0.011(4) 0.010(5)

loop_
_atom_type_symbol
_atom_type_description
_atom_type_scat_dispersion_real
_atom_type_scat_dispersion_imag
_atom_type_scat_source
C C 0.0033 0.0016 'International Tables Vol C Tables 4.2.6.8 and 6.1.1.4'
H H 0.0000 0.0000 'International Tables Vol C Tables 4.2.6.8 and 6.1.1.4'
N N 0.0061 0.0033 'International Tables Vol C Tables 4.2.6.8 and 6.1.1.4'
O O 0.0106 0.0060 'International Tables Vol C Tables 4.2.6.8 and 6.1.1.4'
S S 0.1246 0.1234 'International Tables Vol C Tables 4.2.6.8 and 6.1.1.4'
Ni Ni 0.3393 1.1124 'International Tables Vol C Tables 4.2.6.8 and 6.1.1.4'
Mo Mo -1.6832 0.6857 'International Tables Vol C Tables 4.2.6.8 and 6.1.1.4'
Cl Cl 0.1484 0.1585 'International Tables Vol C Tables 4.2.6.8 and 6.1.1.4'

loop_
_geom_angle_atom_site_label_1
_geom_angle_atom_site_label_2
_geom_angle_atom_site_label_3
_geom_angle
O2 Mo1 Mo2 93.0(3)
O2 Mo1 N7 94.0(3)
Mo2 Mo1 N7 95.3(3)
O2 Mo1 O1 173.7(3)
Mo2 Mo1 O1 91.7(3)
N7 Mo1 O1 89.8(3)
O2 Mo1 N10 87.7(3)
Mo2 Mo1 N10 172.5(3)
N7 Mo1 N10 92.1(4)
O1 Mo1 N10 87.1(3)
O2 Mo1 N5 89.8(2)
Mo2 Mo1 N5 86.3(3)
N7 Mo1 N5 175.8(3)
O1 Mo1 N5 86.2(2)
N10 Mo1 N5 86.2(3)
Mo1 Mo2 N6 100.7(3)
Mo1 Mo2 N2 94.1(3)
N6 Mo2 N2 91.1(3)
Mo1 Mo2 N4 92.8(3)
N6 Mo2 N4 90.4(3)
N2 Mo2 N4 172.6(3)
Mo1 Mo2 N8 91.2(3)
N6 Mo2 N8 168.1(3)
N2 Mo2 N8 89.2(3)
N4 Mo2 N8 87.8(3)
Mo1 Mo2 Ni1 175.2(3)
N6 Mo2 Ni1 84.1(3)
N2 Mo2 Ni1 86.3(2)
N4 Mo2 Ni1 86.6(3)
N8 Mo2 Ni1 84.0(3)
N9 Ni1 O3 97.5(3)
N9 Ni1 O4 90.9(5)
O3 Ni1 O4 170.8(4)
N9 Ni1 N1 97.6(3)
O3 Ni1 N1 89.2(4)
O4 Ni1 N1 93.4(3)
N9 Ni1 N3 93.8(4)
O3 Ni1 N3 86.4(3)
O4 Ni1 N3 89.4(3)
N1 Ni1 N3 168.3(5)
N9 Ni1 Mo2 176.4(4)
O3 Ni1 Mo2 85.5(4)
O4 Ni1 Mo2 86.0(2)
N1 Ni1 Mo2 84.5(3)
N3 Ni1 Mo2 84.3(3)
O4 Mo1' O3 174.2(4)
O4 Mo1' Mo2' 91.4(3)
O3 Mo1' Mo2' 94.5(4)
O4 Mo1' N3 91.9(3)
O3 Mo1' N3 87.9(2)
Mo2' Mo1' N3 92.3(3)
O4 Mo1' N1 92.4(3)
O3 Mo1' N1 87.5(3)
Mo2' Mo1' N1 90.2(3)
N3 Mo1' N1 174.9(3)
O4 Mo1' N9 84.6(4)
O3 Mo1' N9 89.6(2)
Mo2' Mo1' N9 175.8(4)
N3 Mo1' N9 88.8(3)
N1 Mo1' N9 88.9(2)
Mo1' Mo2' N8 94.6(3)
Mo1' Mo2' N4 94.2(3)
N8 Mo2' N4 90.7(3)
Mo1' Mo2' N2 96.3(3)
N8 Mo2' N2 91.0(4)
N4 Mo2' N2 169.2(3)
Mo1' Mo2' N6 91.2(3)
N8 Mo2' N6 174.2(3)
N4 Mo2' N6 88.8(3)
N2 Mo2' N6 88.4(3)
Mo1' Mo2' Ni1' 174.7(4)
N8 Mo2' Ni1' 90.6(3)
N4 Mo2' Ni1' 86.6(3)
N2 Mo2' Ni1' 82.7(3)
N6 Mo2' Ni1' 83.6(2)
O1 Ni1' N10 95.9(3)
O1 Ni1' N5 95.1(3)
N10 Ni1' N5 99.2(4)
O1 Ni1' O2 167.6(4)
N10 Ni1' O2 91.3(4)
N5 Ni1' O2 93.8(3)
O1 Ni1' N7 85.1(3)
N10 Ni1' N7 91.4(4)
N5 Ni1' N7 169.3(5)
O2 Ni1' N7 84.6(3)
O1 Ni1' Mo2' 87.6(3)
N10 Ni1' Mo2' 171.6(4)
N5 Ni1' Mo2' 88.1(3)
O2 Ni1' Mo2' 84.0(3)
N7 Ni1' Mo2' 81.3(3)
C8 O1 Ni1' 126.5(5)
C8 O1 Mo1 120.3(5)
C16 O2 Mo1 120.8(5)
C16 O2 Ni1' 127.0(5)
C24 O3 Ni1 127.0(4)
C24 O3 Mo1' 119.8(4)
C32 O4 Mo1' 120.2(6)
C32 O4 Ni1 127.4(6)
C1 N1 C5 116.7(6)
C1 N1 Ni1 116.4(5)
C5 N1 Ni1 126.8(5)
C1 N1 Mo1' 123.2(5)
C5 N1 Mo1' 119.9(5)
C8 N2 C5 119.6(6)
C8 N2 Mo2 114.5(5)
C5 N2 Mo2 125.6(5)
C8 N2 Mo2' 123.3(5)
C5 N2 Mo2' 117.0(5)
C9 N3 C13 118.8(7)
C9 N3 Mo1' 121.9(6)
C13 N3 Mo1' 119.3(5)
C9 N3 Ni1 115.1(6)
C13 N3 Ni1 126.1(5)
C16 N4 C13 120.4(6)
C16 N4 Mo2' 122.6(5)
C13 N4 Mo2' 117.0(5)
C16 N4 Mo2 113.8(5)
C13 N4 Mo2 125.7(5)
C17 N5 C21 116.4(7)
C17 N5 Ni1' 116.2(6)
C21 N5 Ni1' 127.3(5)
C17 N5 Mo1 122.8(6)
C21 N5 Mo1 120.8(5)
C24 N6 C21 119.3(6)
C24 N6 Mo2 123.8(5)
C21 N6 Mo2 116.9(4)
C24 N6 Mo2' 114.9(5)
C21 N6 Mo2' 125.8(4)
C29 N7 C25 118.3(9)
C29 N7 Mo1 119.7(5)
C25 N7 Mo1 121.9(8)
C29 N7 Ni1' 125.7(5)
C25 N7 Ni1' 115.8(8)
C32 N8 C29 120.3(7)
C32 N8 Mo2' 113.3(5)
C29 N8 Mo2' 126.4(6)
C32 N8 Mo2 122.1(5)
C29 N8 Mo2 117.6(6)
C33 N9 Ni1 166.9(6)
C33 N9 Mo1' 167.0(6)
C34 N10 Ni1' 165.5(9)
C34 N10 Mo1 171.7(9)
N1 C1 C2 124.5(8)
C3 C2 C1 118.8(8)
C2 C3 C4 119.4(8)
C3 C4 C5 118.8(8)
C3 C4 C6 124.1(8)
C5 C4 C6 117.2(7)
N1 C5 N2 116.5(6)
N1 C5 C4 121.7(7)
N2 C5 C4 121.9(7)
C7 C6 C4 120.9(7)
C6 C7 C8 119.9(7)
O1 C8 N2 119.2(6)
O1 C8 C7 120.4(7)
N2 C8 C7 120.4(7)
N3 C9 C10 123.0(9)
C11 C10 C9 118.3(9)
C10 C11 C12 120.5(8)
C11 C12 C14 125.5(8)
C11 C12 C13 117.7(9)
C14 C12 C13 116.8(9)
N3 C13 N4 117.1(6)
N3 C13 C12 121.6(8)
N4 C13 C12 121.3(8)
C15 C14 C12 122.0(8)
C14 C15 C16 119.9(8)
O2 C16 N4 119.3(7)
O2 C16 C15 121.2(8)
N4 C16 C15 119.6(8)
N5 C17 C18 123.9(8)
C19 C18 C17 119.6(8)
C18 C19 C20 117.9(8)
C21 C20 C19 119.4(7)
C21 C20 C22 118.6(7)
C19 C20 C22 122.0(7)
N5 C21 N6 115.3(6)
N5 C21 C20 122.7(7)
N6 C21 C20 122.0(6)
C23 C22 C20 119.5(7)
C22 C23 C24 120.0(6)
O3 C24 N6 119.6(6)
O3 C24 C23 119.9(6)
N6 C24 C23 120.6(6)
N7 C25 C26 121.5(12)
C27 C26 C25 119.8(9)
C26 C27 C28 119.9(10)
C27 C28 C30 124.2(10)
C27 C28 C29 117.3(11)
C30 C28 C29 118.4(8)
N7 C29 N8 116.0(7)
N7 C29 C28 122.9(8)
N8 C29 C28 121.1(9)
C31 C30 C28 119.8(8)
C30 C31 C32 121.3(10)
O4 C32 N8 120.5(7)
O4 C32 C31 120.3(8)
N8 C32 C31 119.2(8)
N9 C33 S1 175.5(7)
N10 C34 S2' 170.1(11)
N10 C34 S2 167.9(10)
Cl2 C35 Cl1 111.8(5)
Cl4 C36 Cl3 102.0(9)
Cl3' C36' Cl4' 102.8(7)
Cl3" C36" Cl4" 107.3(9)

loop_
_geom_bond_atom_site_label_1
_geom_bond_atom_site_label_2
_geom_bond_distance
Mo1 O2 2.050(6)
Mo1 Mo2 2.057(8)
Mo1 N7 2.078(8)
Mo1 O1 2.104(6)
Mo1 N10 2.277(10)
Mo1 N5 2.290(7)
Mo2 N6 2.109(8)
Mo2 N2 2.128(8)
Mo2 N4 2.154(9)
Mo2 N8 2.183(9)
Mo2 Ni1 2.664(10)
Ni1 N9 2.027(10)
Ni1 O3 2.061(9)
Ni1 O4 2.074(9)
Ni1 N1 2.154(8)
Ni1 N3 2.208(7)
Mo1' O4 2.053(8)
Mo1' O3 2.074(8)
Mo1' Mo2' 2.076(8)
Mo1' N3 2.136(7)
Mo1' N1 2.207(7)
Mo1' N9 2.284(8)
Mo2' N8 2.091(9)
Mo2' N4 2.139(9)
Mo2' N2 2.153(9)
Mo2' N6 2.184(8)
Mo2' Ni1' 2.621(10)
Ni1' O1 2.021(7)
Ni1' N10 2.046(11)
Ni1' N5 2.053(8)
Ni1' O2 2.151(7)
Ni1' N7 2.331(8)
S1 C33 1.661(10)
S2 C34 1.759(14)
S2' C34 1.622(14)
O1 C8 1.271(9)
O2 C16 1.279(10)
O3 C24 1.277(8)
O4 C32 1.276(10)
N1 C1 1.340(10)
N1 C5 1.363(9)
N2 C8 1.364(9)
N2 C5 1.369(9)
N3 C9 1.347(10)
N3 C13 1.351(10)
N4 C16 1.359(10)
N4 C13 1.369(10)
N5 C17 1.346(11)
N5 C21 1.364(9)
N6 C24 1.369(8)
N6 C21 1.370(9)
N7 C29 1.347(12)
N7 C25 1.361(11)
N8 C32 1.364(11)
N8 C29 1.367(10)
N9 C33 1.133(11)
N10 C34 1.076(13)
C1 C2 1.387(12)
C2 C3 1.363(13)
C3 C4 1.386(12)
C4 C5 1.422(10)
C4 C6 1.425(12)
C6 C7 1.346(12)
C7 C8 1.435(10)
C9 C10 1.393(12)
C10 C11 1.382(15)
C11 C12 1.391(14)
C12 C14 1.417(14)
C12 C13 1.427(10)
C14 C15 1.326(14)
C15 C16 1.446(11)
C17 C18 1.386(14)
C18 C19 1.375(13)
C19 C20 1.399(11)
C20 C21 1.394(10)
C20 C22 1.426(10)
C22 C23 1.364(10)
C23 C24 1.425(9)
C25 C26 1.404(15)
C26 C27 1.379(17)
C27 C28 1.389(15)
C28 C30 1.421(16)
C28 C29 1.428(12)
C30 C31 1.333(14)
C31 C32 1.455(11)
C35 Cl2 1.742(6)
C35 Cl1 1.753(6)
C36 Cl4 1.728(10)
C36 Cl3 1.745(10)
C36' Cl3' 1.736(10)
C36' Cl4' 1.788(10)
C36" Cl3" 1.734(10)
C36" Cl4" 1.742(10)
